data_7223848
loop_
_publ_author_name
'Tan, Yee Seng'
'Halim, Siti Nadiah Abdul'
'Molloy, Kieran C.'
'Sudlow, Anna L.'
'Otero-de-la-Roza, A.'
'Tiekink, Edward R. T.'

_publ_section_title
;
 Persistence of C--H&#x22EF;\p(chelate ring) interactions in the crystal
 structures of Pd(S2COR)2. The utility of Pd(S2COR)2as precursors for
 palladium sulphide materials
;
_journal_issue 7
_journal_name_full CrystEngComm
_journal_page_first 1105
_journal_paper_doi 10.1039/C5CE02126J
_journal_volume 18
_journal_year 2016
_chemical_formula_moiety 'C14 H26 O2 Pd S4'
_chemical_formula_sum 'C14 H26 O2 Pd S4'
_chemical_formula_weight 460.99
_space_group_crystal_system triclinic
_space_group_IT_number 2
_space_group_name_Hall '-P 1'
_space_group_name_H-M_alt 'P -1'
_symmetry_space_group_name_Hall '-P 1'
_symmetry_space_group_name_H-M 'P -1'
_atom_sites_solution_hydrogens geom
_audit_creation_method SHELXL-2014/7
_audit_update_record
;
2015-04-09 deposited with the CCDC.
2016-01-11 downloaded from the CCDC.
;
_cell_angle_alpha 101.008(6)
_cell_angle_beta 98.983(6)
_cell_angle_gamma 112.048(6)
_cell_formula_units_Z 1
_cell_length_a 6.8083(5)
_cell_length_b 7.5446(4)
_cell_length_c 10.4837(8)
_cell_measurement_reflns_used 1935
_cell_measurement_temperature 100(2)
_cell_measurement_theta_max 27.4997
_cell_measurement_theta_min 3.0216
_cell_volume 474.33(6)
_computing_cell_refinement 'CrysAlis PRO (Agilent, 2012)'
_computing_data_collection 'CrysAlis PRO (Agilent, 2012)'
_computing_data_reduction 'CrysAlis PRO (Agilent, 2012)'
_computing_molecular_graphics
;
ORTEP-3 for Windows (Farrugia, 2012) and DIAMOND (Brandenburg, 2006)
;
_computing_publication_material 'SHELXL (Sheldrick, 2015)'
_computing_structure_refinement 'SHELXL (Sheldrick, 2015)'
_computing_structure_solution 'SHELXT (Sheldrick, 2015)'
_diffrn_ambient_temperature 100(2)
_diffrn_detector_area_resol_mean 10.4041
_diffrn_measured_fraction_theta_full 0.999
_diffrn_measured_fraction_theta_max 0.999
_diffrn_measurement_device_type 'Agilent Technologies SuperNova Dual diffractometer with Atlas detector'
_diffrn_measurement_method '\w scan'
_diffrn_radiation_monochromator Mirror
_diffrn_radiation_source 'SuperNova (Mo) X-ray Source'
_diffrn_radiation_type MoK\a
_diffrn_radiation_wavelength 0.71073
_diffrn_reflns_av_R_equivalents 0.0421
_diffrn_reflns_av_unetI/netI 0.0490
_diffrn_reflns_laue_measured_fraction_full 0.999
_diffrn_reflns_laue_measured_fraction_max 0.999
_diffrn_reflns_limit_h_max 8
_diffrn_reflns_limit_h_min -8
_diffrn_reflns_limit_k_max 9
_diffrn_reflns_limit_k_min -9
_diffrn_reflns_limit_l_max 10
_diffrn_reflns_limit_l_min -13
_diffrn_reflns_number 3938
_diffrn_reflns_point_group_measured_fraction_full 0.999
_diffrn_reflns_point_group_measured_fraction_max 0.999
_diffrn_reflns_theta_full 25.242
_diffrn_reflns_theta_max 27.560
_diffrn_reflns_theta_min 3.028
_diffrn_standards_decay_% 0
_diffrn_standards_interval_count 0
_diffrn_standards_interval_time 0
_diffrn_standards_number 0
_exptl_absorpt_coefficient_mu 1.419
_exptl_absorpt_correction_T_max 0.9587
_exptl_absorpt_correction_T_min 0.6756
_exptl_absorpt_correction_type multi-scan
_exptl_absorpt_process_details 'CrysAlis PRO (Agilent, 2011)'
_exptl_crystal_colour yellow
_exptl_crystal_density_diffrn 1.614
_exptl_crystal_description prism
_exptl_crystal_F_000 236
_exptl_crystal_size_max 0.300
_exptl_crystal_size_mid 0.200
_exptl_crystal_size_min 0.030
_refine_diff_density_max 0.914
_refine_diff_density_min -1.048
_refine_diff_density_rms 0.105
_refine_ls_extinction_method none
_refine_ls_goodness_of_fit_ref 1.080
_refine_ls_hydrogen_treatment constr
_refine_ls_matrix_type full
_refine_ls_number_parameters 98
_refine_ls_number_reflns 2192
_refine_ls_number_restraints 0
_refine_ls_restrained_S_all 1.080
_refine_ls_R_factor_all 0.0329
_refine_ls_R_factor_gt 0.0291
_refine_ls_shift/su_max 0.000
_refine_ls_shift/su_mean 0.000
_refine_ls_structure_factor_coef Fsqd
_refine_ls_weighting_details 'w=1/[\s^2^(Fo^2^)+(0.0231P)^2^+0.0817P] where P=(Fo^2^+2Fc^2^)/3'
_refine_ls_weighting_scheme calc
_refine_ls_wR_factor_gt 0.0644
_refine_ls_wR_factor_ref 0.0678
_reflns_Friedel_coverage 0.000
_reflns_number_gt 2006
_reflns_number_total 2192
_reflns_threshold_expression 'I > 2\s(I)'
_cod_data_source_file c5ce02126j2.cif
_cod_data_source_block shelx
_cod_depositor_comments 'Adding full bibliography for 7223837--7223848.cif.'
_cod_database_code 7223848
_shelx_shelxl_version_number 2014/7
_shelx_space_group_comment
;
The symmetry employed for this shelxl refinement is uniquely defined
by the following loop, which should always be used as a source of
symmetry information in preference to the above space-group names.
They are only intended as comments.
;
_shelx_estimated_absorpt_t_min 0.676
_shelx_estimated_absorpt_t_max 0.959

loop_
_space_group_symop_operation_xyz
'x, y, z'
'-x, -y, -z'

loop_
_atom_site_label
_atom_site_type_symbol
_atom_site_fract_x
_atom_site_fract_y
_atom_site_fract_z
_atom_site_U_iso_or_equiv
_atom_site_adp_type
_atom_site_occupancy
_atom_site_site_symmetry_order
_atom_site_calc_flag
_atom_site_refinement_flags_posn
_atom_site_refinement_flags_adp
_atom_site_refinement_flags_occupancy
Pd Pd 0.5000 0.0000 0.5000 0.01620(9) Uani 1 2 d S . P
S1 S 0.69147(9) 0.27275(9) 0.68632(6) 0.01994(14) Uani 1 1 d . . .
S2 S 0.29121(9) 0.18487(8) 0.50028(6) 0.01844(14) Uani 1 1 d . . .
O1 O 0.4830(3) 0.4981(2) 0.71669(17) 0.0190(4) Uani 1 1 d . . .
C1 C 0.4842(4) 0.3402(3) 0.6421(2) 0.0177(5) Uani 1 1 d . . .
C2 C 0.3040(4) 0.5560(3) 0.6783(2) 0.0193(5) Uani 1 1 d . . .
H2A H 0.1621 0.4508 0.6771 0.023 Uiso 1 1 calc R U .
H2B H 0.2969 0.5784 0.5880 0.023 Uiso 1 1 calc R U .
C3 C 0.3536(4) 0.7455(3) 0.7824(2) 0.0193(5) Uani 1 1 d . . .
H3A H 0.4982 0.8471 0.7840 0.023 Uiso 1 1 calc R U .
H3B H 0.3623 0.7202 0.8719 0.023 Uiso 1 1 calc R U .
C4 C 0.1829(4) 0.8259(3) 0.7558(2) 0.0188(5) Uani 1 1 d . . .
H4A H 0.0378 0.7243 0.7533 0.023 Uiso 1 1 calc R U .
H4B H 0.1755 0.8537 0.6671 0.023 Uiso 1 1 calc R U .
C5 C 0.2352(4) 1.0156(3) 0.8634(3) 0.0192(5) Uani 1 1 d . . .
H5A H 0.2403 0.9853 0.9514 0.023 Uiso 1 1 calc R U .
H5B H 0.3829 1.1140 0.8673 0.023 Uiso 1 1 calc R U .
C6 C 0.0765(4) 1.1091(3) 0.8432(2) 0.0201(5) Uani 1 1 d . . .
H6A H -0.0708 1.0132 0.8426 0.024 Uiso 1 1 calc R U .
H6B H 0.0680 1.1372 0.7546 0.024 Uiso 1 1 calc R U .
C7 C 0.1397(4) 1.3010(4) 0.9511(3) 0.0255(5) Uani 1 1 d . . .
H7A H 0.0294 1.3534 0.9338 0.038 Uiso 1 1 calc R U .
H7B H 0.2826 1.3988 0.9499 0.038 Uiso 1 1 calc R U .
H7C H 0.1477 1.2745 1.0393 0.038 Uiso 1 1 calc R U .

loop_
_atom_site_aniso_label
_atom_site_aniso_U_11
_atom_site_aniso_U_22
_atom_site_aniso_U_33
_atom_site_aniso_U_23
_atom_site_aniso_U_13
_atom_site_aniso_U_12
Pd 0.01424(14) 0.01404(14) 0.02242(16) 0.00290(11) 0.00548(10) 0.00879(10)
S1 0.0160(3) 0.0184(3) 0.0262(3) 0.0017(3) 0.0030(2) 0.0109(2)
S2 0.0166(3) 0.0170(3) 0.0225(3) 0.0016(2) 0.0033(2) 0.0104(2)
O1 0.0167(8) 0.0182(8) 0.0239(9) 0.0025(7) 0.0026(7) 0.0118(7)
C1 0.0163(11) 0.0161(11) 0.0235(13) 0.0056(10) 0.0089(10) 0.0079(9)
C2 0.0164(12) 0.0195(12) 0.0275(14) 0.0059(11) 0.0061(10) 0.0132(10)
C3 0.0182(12) 0.0176(11) 0.0229(13) 0.0031(10) 0.0042(10) 0.0100(9)
C4 0.0187(12) 0.0160(11) 0.0237(13) 0.0035(10) 0.0069(10) 0.0098(9)
C5 0.0187(12) 0.0172(11) 0.0260(13) 0.0048(10) 0.0082(10) 0.0115(9)
C6 0.0222(12) 0.0187(12) 0.0219(13) 0.0045(10) 0.0056(10) 0.0116(10)
C7 0.0296(14) 0.0222(13) 0.0271(14) 0.0004(11) 0.0058(11) 0.0170(11)

loop_
_atom_type_symbol
_atom_type_description
_atom_type_scat_dispersion_real
_atom_type_scat_dispersion_imag
_atom_type_scat_source
C C 0.0033 0.0016 'International Tables Vol C Tables 4.2.6.8 and 6.1.1.4'
H H 0.0000 0.0000 'International Tables Vol C Tables 4.2.6.8 and 6.1.1.4'
O O 0.0106 0.0060 'International Tables Vol C Tables 4.2.6.8 and 6.1.1.4'
S S 0.1246 0.1234 'International Tables Vol C Tables 4.2.6.8 and 6.1.1.4'
Pd Pd -0.9988 1.0072 'International Tables Vol C Tables 4.2.6.8 and 6.1.1.4'

loop_
_geom_angle_atom_site_label_1
_geom_angle_atom_site_label_2
_geom_angle_atom_site_label_3
_geom_angle
_geom_angle_site_symmetry_1
_geom_angle_site_symmetry_3
S1 Pd S1 180.00(3) 2_656 .
S1 Pd S2 75.60(2) 2_656 2_656
S1 Pd S2 104.40(2) . 2_656
S1 Pd S2 104.40(2) 2_656 .
S1 Pd S2 75.60(2) . .
S2 Pd S2 180.0 2_656 .
C1 S1 Pd 85.06(9) . .
C1 S2 Pd 84.79(8) . .
C1 O1 C2 119.49(19) . .
O1 C1 S2 125.91(18) . .
O1 C1 S1 119.58(18) . .
S2 C1 S1 114.50(14) . .
O1 C2 C3 106.29(18) . .
O1 C2 H2A 110.5 . .
C3 C2 H2A 110.5 . .
O1 C2 H2B 110.5 . .
C3 C2 H2B 110.5 . .
H2A C2 H2B 108.7 . .
C2 C3 C4 112.69(19) . .
C2 C3 H3A 109.1 . .
C4 C3 H3A 109.1 . .
C2 C3 H3B 109.1 . .
C4 C3 H3B 109.1 . .
H3A C3 H3B 107.8 . .
C3 C4 C5 111.6(2) . .
C3 C4 H4A 109.3 . .
C5 C4 H4A 109.3 . .
C3 C4 H4B 109.3 . .
C5 C4 H4B 109.3 . .
H4A C4 H4B 108.0 . .
C6 C5 C4 115.3(2) . .
C6 C5 H5A 108.4 . .
C4 C5 H5A 108.4 . .
C6 C5 H5B 108.4 . .
C4 C5 H5B 108.4 . .
H5A C5 H5B 107.5 . .
C5 C6 C7 113.2(2) . .
C5 C6 H6A 108.9 . .
C7 C6 H6A 108.9 . .
C5 C6 H6B 108.9 . .
C7 C6 H6B 108.9 . .
H6A C6 H6B 107.8 . .
C6 C7 H7A 109.5 . .
C6 C7 H7B 109.5 . .
H7A C7 H7B 109.5 . .
C6 C7 H7C 109.5 . .
H7A C7 H7C 109.5 . .
H7B C7 H7C 109.5 . .

loop_
_geom_bond_atom_site_label_1
_geom_bond_atom_site_label_2
_geom_bond_distance
_geom_bond_site_symmetry_2
Pd S1 2.3249(7) 2_656
Pd S1 2.3249(7) .
Pd S2 2.3354(6) 2_656
Pd S2 2.3354(6) .
S1 C1 1.700(2) .
S2 C1 1.697(3) .
O1 C1 1.298(3) .
O1 C2 1.467(3) .
C2 C3 1.509(3) .
C2 H2A 0.9900 .
C2 H2B 0.9900 .
C3 C4 1.513(3) .
C3 H3A 0.9900 .
C3 H3B 0.9900 .
C4 C5 1.523(3) .
C4 H4A 0.9900 .
C4 H4B 0.9900 .
C5 C6 1.506(3) .
C5 H5A 0.9900 .
C5 H5B 0.9900 .
C6 C7 1.522(3) .
C6 H6A 0.9900 .
C6 H6B 0.9900 .
C7 H7A 0.9800 .
C7 H7B 0.9800 .
C7 H7C 0.9800 .

loop_
_geom_torsion_atom_site_label_1
_geom_torsion_atom_site_label_2
_geom_torsion_atom_site_label_3
_geom_torsion_atom_site_label_4
_geom_torsion
C2 O1 C1 S2 -1.0(3)
C2 O1 C1 S1 179.98(14)
Pd S2 C1 O1 -177.19(19)
Pd S2 C1 S1 1.84(11)
Pd S1 C1 O1 177.25(17)
Pd S1 C1 S2 -1.84(11)
C1 O1 C2 C3 -178.65(18)
O1 C2 C3 C4 179.52(17)
C2 C3 C4 C5 179.21(19)
C3 C4 C5 C6 178.59(18)
C4 C5 C6 C7 -178.4(2)
